data_2106696
loop_
_publ_author_name
'Kocman, V.'
'Rucklidge, J.C.'

_publ_section_title
;
 Crystal structure of potassium triselenylimide, K3 M(Nm Se Mo2 M K3 (N Se
 O2)3
;
_journal_name_full 'Acta Crystallographica B (24,1968-38,1982)'
_journal_page_first 6
_journal_page_last 12
_journal_volume 30
_journal_year 1974
_chemical_formula_sum 'K3 N3 O6 Se3'
_chemical_name_systematic 'K3 (N Se O2)3'
_space_group_IT_number 14
_symmetry_space_group_name_Hall '-P 2ybc'
_symmetry_space_group_name_H-M 'P 1 21/c 1'
_cell_angle_alpha 90
_cell_angle_beta 113.95
_cell_angle_gamma 90
_cell_formula_units_Z 4
_cell_length_a 7.452
_cell_length_b 12.767
_cell_length_c 11.845
_cell_volume 1029.901
_citation_journal_id_ASTM ACBCAR
_cod_data_source_file Kocman_ACBCAR_1974_996.cif
_cod_data_source_block K3N3O6Se3
_cod_database_code 2106696

loop_
_symmetry_equiv_pos_as_xyz
x,y,z
-x,y+1/2,-z+1/2
-x,-y,-z
x,-y-1/2,z-1/2

loop_
_atom_site_label
_atom_site_type_symbol
_atom_site_fract_x
_atom_site_fract_y
_atom_site_fract_z
_atom_site_occupancy
_atom_site_U_iso_or_equiv
O6 O-2 -0.1366 -0.07114 0.05402 1 0.0
O5 O-2 -0.3418 -0.16402 0.16983 1 0.0
O3 O-2 0.2391 0.08281 0.26015 1 0.0
O2 O-2 -0.403 0.24737 0.19905 1 0.0
O4 O-2 0.2622 0.05918 0.48797 1 0.0
N2 N-3 -0.0014 -0.06242 0.309 1 0.0
K1 K+1 -0.28007 0.42135 0.36854 1 0.0
K3 K+1 -0.39907 0.14105 0.43068 1 0.0
Se3 Se+6 -0.20807 -0.06429 0.16572 1 0.0
O1 O-2 -0.1804 0.20175 0.07441 1 0.0
N3 N-3 -0.3674 0.04427 0.1501 1 0.0
Se2 Se+6 0.11536 0.06125 0.34489 1 0.0
Se1 Se+6 -0.24706 0.16621 0.1831 1 0.0
N1 N-3 -0.0511 0.1659 0.32864 1 0.0
K2 K+1 0.19179 0.24926 0.09437 1 0.0
